data_7212157
loop_
_publ_author_name
'Kim, Hyun Jee'
'Sultana, Kaniz Fatima'
'Lee, Jai Young'
'Lee, Shim Sung'

_publ_section_title
;
 Endo- and/or exocyclic silver(i) and mercury(ii) complexes of an
 NO2S2-macrocycle: effect of ligand ratio and anion
;
_journal_issue 5
_journal_name_full CrystEngComm
_journal_page_first 1494
_journal_paper_doi 10.1039/b921033d
_journal_volume 12
_journal_year 2010
_chemical_formula_sum 'C23 H23 N O2 S2'
_chemical_formula_weight 409.54
_chemical_name_systematic
;
?
;
_space_group_IT_number 4
_symmetry_cell_setting monoclinic
_symmetry_space_group_name_Hall 'P 2yb'
_symmetry_space_group_name_H-M 'P 1 21 1'
_atom_sites_solution_hydrogens geom
_atom_sites_solution_primary direct
_atom_sites_solution_secondary difmap
_audit_creation_method SHELXTL
_cell_angle_alpha 90.00
_cell_angle_beta 96.5840(10)
_cell_angle_gamma 90.00
_cell_formula_units_Z 2
_cell_length_a 11.7460(8)
_cell_length_b 7.1253(5)
_cell_length_c 12.3756(9)
_cell_measurement_reflns_used 2979
_cell_measurement_temperature 173(2)
_cell_measurement_theta_max 27.74
_cell_measurement_theta_min 2.86
_cell_volume 1028.93(13)
_computing_cell_refinement 'Bruker SMART'
_computing_data_collection 'Bruker SMART'
_computing_data_reduction 'Bruker SAINT'
_computing_molecular_graphics 'Bruker SHELXTL'
_computing_publication_material 'Bruker SHELXTL'
_computing_structure_refinement 'Bruker SHELXTL'
_computing_structure_solution 'Bruker SHELXTL'
_diffrn_ambient_temperature 173(2)
_diffrn_measured_fraction_theta_full 0.989
_diffrn_measured_fraction_theta_max 0.989
_diffrn_measurement_device_type 'CCD area detector'
_diffrn_measurement_method 'phi and omega scans'
_diffrn_radiation_monochromator graphite
_diffrn_radiation_source 'fine-focus sealed tube'
_diffrn_radiation_type MoK\a
_diffrn_radiation_wavelength 0.71073
_diffrn_reflns_av_R_equivalents 0.0319
_diffrn_reflns_av_sigmaI/netI 0.0445
_diffrn_reflns_limit_h_max 14
_diffrn_reflns_limit_h_min -12
_diffrn_reflns_limit_k_max 8
_diffrn_reflns_limit_k_min -8
_diffrn_reflns_limit_l_max 14
_diffrn_reflns_limit_l_min -15
_diffrn_reflns_number 6083
_diffrn_reflns_theta_full 26.50
_diffrn_reflns_theta_max 26.50
_diffrn_reflns_theta_min 1.75
_exptl_absorpt_coefficient_mu 0.277
_exptl_absorpt_correction_type none
_exptl_crystal_colour colorless
_exptl_crystal_density_diffrn 1.322
_exptl_crystal_density_method 'not measured'
_exptl_crystal_description block
_exptl_crystal_F_000 432
_exptl_crystal_size_max 0.40
_exptl_crystal_size_mid 0.20
_exptl_crystal_size_min 0.10
_refine_diff_density_max 0.278
_refine_diff_density_min -0.290
_refine_diff_density_rms 0.047
_refine_ls_abs_structure_details 'Flack H D (1983), Acta Cryst. A39, 876-881'
_refine_ls_abs_structure_Flack -0.02(8)
_refine_ls_extinction_method none
_refine_ls_goodness_of_fit_ref 1.046
_refine_ls_hydrogen_treatment constr
_refine_ls_matrix_type full
_refine_ls_number_parameters 272
_refine_ls_number_reflns 3860
_refine_ls_number_restraints 1
_refine_ls_restrained_S_all 1.046
_refine_ls_R_factor_all 0.0512
_refine_ls_R_factor_gt 0.0429
_refine_ls_shift/su_max 0.000
_refine_ls_shift/su_mean 0.000
_refine_ls_structure_factor_coef Fsqd
_refine_ls_weighting_details 'calc w=1/[\s^2^(Fo^2^)+(0.0478P)^2^+0.2295P] where P=(Fo^2^+2Fc^2^)/3'
_refine_ls_weighting_scheme calc
_refine_ls_wR_factor_gt 0.0953
_refine_ls_wR_factor_ref 0.0991
_reflns_number_gt 3384
_reflns_number_total 3860
_reflns_threshold_expression >2sigma(I)
_cod_data_source_file b921033d.txt
_cod_data_source_block Ligand
_cod_depositor_comments
;
The following automatic conversions were performed:

'_symmetry_cell_setting' value 'Monoclinic' changed to 'monoclinic'
according to /home/saulius/struct/CIF-dictionaries/cif_core.dic
dictionary named 'cif_core.dic' version 2.4.2 from 2011-04-26.

Automatic conversion script
Id: cif_fix_values 1891 2012-01-12 08:04:46Z andrius 
;
_cod_original_sg_symbol_H-M P2(1)
_cod_database_code 7212157

loop_
_symmetry_equiv_pos_as_xyz
'x, y, z'
'-x, y+1/2, -z'

loop_
_atom_site_label
_atom_site_type_symbol
_atom_site_fract_x
_atom_site_fract_y
_atom_site_fract_z
_atom_site_U_iso_or_equiv
_atom_site_adp_type
_atom_site_occupancy
_atom_site_symmetry_multiplicity
_atom_site_calc_flag
_atom_site_refinement_flags
_atom_site_disorder_assembly
_atom_site_disorder_group
S1 S 0.25512(6) 0.84582(11) 0.46139(6) 0.0377(2) Uani 1 1 d . . .
S2 S 0.49938(7) 0.82506(12) 0.76189(6) 0.0414(2) Uani 1 1 d . . .
O1 O 0.14889(17) 0.4072(3) 0.49841(14) 0.0388(5) Uani 1 1 d . . .
O2 O 0.45177(15) 0.3686(3) 0.81893(14) 0.0357(5) Uani 1 1 d . . .
N1 N 0.22651(18) 0.2565(3) 0.71556(17) 0.0253(5) Uani 1 1 d . . .
C1 C 0.0893(2) 0.2666(4) 0.5533(2) 0.0287(6) Uani 1 1 d . . .
H1A H 0.1138 0.1394 0.5335 0.034 Uiso 1 1 calc R . .
H1B H 0.0055 0.2777 0.5333 0.034 Uiso 1 1 calc R . .
C2 C 0.1239(2) 0.4252(4) 0.3881(2) 0.0277(6) Uani 1 1 d . A .
C3 C 0.0292(2) 0.3482(5) 0.3275(2) 0.0320(6) Uani 1 1 d . . .
H3A H -0.0228 0.2722 0.3615 0.038 Uiso 1 1 calc R . .
C4 C 0.0106(2) 0.3829(4) 0.2162(2) 0.0355(7) Uani 1 1 d . . .
H4A H -0.0551 0.3322 0.1744 0.043 Uiso 1 1 calc R . .
C5 C 0.0868(3) 0.4904(4) 0.1665(2) 0.0326(7) Uani 1 1 d . . .
H5A H 0.0737 0.5133 0.0905 0.039 Uiso 1 1 calc R . .
C6 C 0.1829(2) 0.5655(4) 0.2270(2) 0.0301(6) Uani 1 1 d . A .
H6A H 0.2358 0.6378 0.1919 0.036 Uiso 1 1 calc R . .
C7 C 0.2023(2) 0.5355(4) 0.3389(2) 0.0274(6) Uani 1 1 d . . .
C8 C 0.3025(2) 0.6264(4) 0.4059(2) 0.0301(6) Uani 1 1 d . A .
H8A H 0.3645 0.6512 0.3599 0.036 Uiso 1 1 calc R . .
H8B H 0.3327 0.5416 0.4658 0.036 Uiso 1 1 calc R . .
C9 C 0.3788(3) 0.8956(6) 0.5598(3) 0.0344(13) Uani 0.770(9) 1 d P A 1
H9A H 0.4493 0.8501 0.5315 0.041 Uiso 0.770(9) 1 calc PR A 1
H9B H 0.3860 1.0328 0.5711 0.041 Uiso 0.770(9) 1 calc PR A 1
C10 C 0.3657(4) 0.8001(6) 0.6670(4) 0.0350(12) Uani 0.770(9) 1 d P A 1
H10A H 0.3485 0.6654 0.6543 0.042 Uiso 0.770(9) 1 calc PR A 1
H10B H 0.3009 0.8571 0.6998 0.042 Uiso 0.770(9) 1 calc PR A 1
C9' C 0.3163(11) 0.807(2) 0.6129(12) 0.031(4) Uani 0.230(9) 1 d P A 2
H9'A H 0.2660 0.8671 0.6618 0.038 Uiso 0.230(9) 1 calc PR A 2
H9'B H 0.3217 0.6716 0.6298 0.038 Uiso 0.230(9) 1 calc PR A 2
C10' C 0.4351(10) 0.8972(19) 0.6275(11) 0.030(4) Uani 0.230(9) 1 d P A 2
H10C H 0.4291 1.0356 0.6230 0.036 Uiso 0.230(9) 1 calc PR A 2
H10D H 0.4816 0.8526 0.5708 0.036 Uiso 0.230(9) 1 calc PR A 2
C11 C 0.5811(2) 0.6259(4) 0.7204(2) 0.0297(6) Uani 1 1 d . A .
H11A H 0.5308 0.5437 0.6712 0.036 Uiso 1 1 calc R . .
H11B H 0.6442 0.6708 0.6805 0.036 Uiso 1 1 calc R . .
C12 C 0.6295(2) 0.5170(4) 0.8190(2) 0.0254(6) Uani 1 1 d . . .
C13 C 0.7408(2) 0.5477(4) 0.8675(2) 0.0317(7) Uani 1 1 d . A .
H13A H 0.7887 0.6332 0.8348 0.038 Uiso 1 1 calc R . .
C14 C 0.7835(2) 0.4563(4) 0.9626(2) 0.0327(7) Uani 1 1 d . . .
H14A H 0.8588 0.4823 0.9956 0.039 Uiso 1 1 calc R A .
C15 C 0.7162(2) 0.3274(5) 1.0088(2) 0.0309(6) Uani 1 1 d . A .
H15A H 0.7456 0.2640 1.0736 0.037 Uiso 1 1 calc R . .
C16 C 0.6051(2) 0.2897(4) 0.9613(2) 0.0277(6) Uani 1 1 d . . .
H16A H 0.5596 0.1983 0.9922 0.033 Uiso 1 1 calc R A .
C17 C 0.5617(2) 0.3871(4) 0.8683(2) 0.0266(6) Uani 1 1 d . A .
C18 C 0.3755(2) 0.2484(4) 0.8694(2) 0.0283(6) Uani 1 1 d . . .
H18A H 0.3840 0.2696 0.9490 0.034 Uiso 1 1 calc R . .
H18B H 0.3931 0.1152 0.8557 0.034 Uiso 1 1 calc R . .
C19 C 0.2555(2) 0.2940(3) 0.8213(2) 0.0235(6) Uani 1 1 d . . .
C20 C 0.1792(2) 0.3716(4) 0.8871(2) 0.0285(6) Uani 1 1 d . . .
H20A H 0.2027 0.3955 0.9619 0.034 Uiso 1 1 calc R . .
C21 C 0.0695(2) 0.4133(4) 0.8426(2) 0.0331(7) Uani 1 1 d . . .
H21A H 0.0158 0.4649 0.8861 0.040 Uiso 1 1 calc R . .
C22 C 0.0390(2) 0.3787(4) 0.7333(2) 0.0286(6) Uani 1 1 d . . .
H22A H -0.0360 0.4072 0.7000 0.034 Uiso 1 1 calc R . .
C23 C 0.1198(2) 0.3015(4) 0.6731(2) 0.0234(6) Uani 1 1 d . . .

loop_
_atom_site_aniso_label
_atom_site_aniso_U_11
_atom_site_aniso_U_22
_atom_site_aniso_U_33
_atom_site_aniso_U_23
_atom_site_aniso_U_13
_atom_site_aniso_U_12
S1 0.0348(4) 0.0326(4) 0.0422(4) -0.0044(4) -0.0109(3) 0.0025(3)
S2 0.0513(5) 0.0416(5) 0.0286(4) -0.0072(4) -0.0068(3) 0.0177(4)
O1 0.0463(12) 0.0470(13) 0.0217(9) 0.0043(9) -0.0024(8) -0.0223(10)
O2 0.0236(9) 0.0528(14) 0.0295(9) 0.0148(10) -0.0019(7) -0.0055(10)
N1 0.0272(12) 0.0262(12) 0.0232(11) 0.0016(9) 0.0059(9) -0.0029(9)
C1 0.0280(14) 0.0317(15) 0.0259(14) 0.0006(12) 0.0007(11) -0.0039(12)
C2 0.0330(15) 0.0290(15) 0.0212(13) -0.0033(11) 0.0032(11) -0.0003(12)
C3 0.0344(14) 0.0316(15) 0.0293(13) -0.0018(14) 0.0010(11) -0.0037(14)
C4 0.0376(16) 0.0372(19) 0.0288(14) -0.0093(13) -0.0088(12) 0.0041(14)
C5 0.0417(17) 0.0346(17) 0.0210(14) -0.0021(12) 0.0012(13) 0.0094(14)
C6 0.0370(16) 0.0289(16) 0.0256(14) 0.0026(12) 0.0087(12) 0.0058(13)
C7 0.0292(15) 0.0264(15) 0.0266(14) -0.0039(11) 0.0031(12) 0.0033(12)
C8 0.0281(14) 0.0344(16) 0.0284(15) 0.0011(12) 0.0055(12) -0.0036(13)
C9 0.032(2) 0.036(2) 0.034(3) 0.0027(18) -0.004(2) -0.0093(17)
C10 0.029(2) 0.044(3) 0.031(2) 0.001(2) 0.0016(19) 0.002(2)
C9' 0.015(7) 0.046(9) 0.030(7) -0.007(7) -0.011(6) 0.006(6)
C10' 0.021(7) 0.036(7) 0.030(8) 0.010(6) -0.006(6) -0.005(5)
C11 0.0321(15) 0.0321(16) 0.0264(15) 0.0007(12) 0.0102(12) 0.0036(13)
C12 0.0256(14) 0.0281(15) 0.0229(13) -0.0025(11) 0.0043(11) 0.0044(11)
C13 0.0279(15) 0.0313(16) 0.0369(16) -0.0054(13) 0.0080(13) -0.0010(12)
C14 0.0239(14) 0.0388(18) 0.0344(16) -0.0135(13) -0.0007(12) 0.0039(12)
C15 0.0300(13) 0.0367(17) 0.0250(12) -0.0050(13) -0.0015(10) 0.0093(14)
C16 0.0279(14) 0.0316(16) 0.0244(13) 0.0010(11) 0.0063(11) 0.0007(12)
C17 0.0219(13) 0.0326(16) 0.0254(13) -0.0028(12) 0.0027(10) 0.0017(11)
C18 0.0260(14) 0.0327(16) 0.0262(14) 0.0045(12) 0.0025(11) -0.0016(12)
C19 0.0252(13) 0.0182(14) 0.0274(13) 0.0064(11) 0.0050(10) -0.0029(11)
C20 0.0339(14) 0.0288(17) 0.0235(12) -0.0014(12) 0.0061(11) -0.0033(13)
C21 0.0309(15) 0.0368(17) 0.0331(15) 0.0003(14) 0.0105(12) 0.0039(13)
C22 0.0234(13) 0.0267(16) 0.0355(14) 0.0048(12) 0.0021(11) 0.0005(11)
C23 0.0235(12) 0.0192(14) 0.0270(13) 0.0045(11) 0.0005(10) -0.0048(10)

loop_
_atom_type_symbol
_atom_type_description
_atom_type_scat_dispersion_real
_atom_type_scat_dispersion_imag
_atom_type_scat_source
C C 0.0033 0.0016 'International Tables Vol C Tables 4.2.6.8 and 6.1.1.4'
H H 0.0000 0.0000 'International Tables Vol C Tables 4.2.6.8 and 6.1.1.4'
N N 0.0061 0.0033 'International Tables Vol C Tables 4.2.6.8 and 6.1.1.4'
O O 0.0106 0.0060 'International Tables Vol C Tables 4.2.6.8 and 6.1.1.4'
S S 0.1246 0.1234 'International Tables Vol C Tables 4.2.6.8 and 6.1.1.4'

loop_
_geom_angle_atom_site_label_1
_geom_angle_atom_site_label_2
_geom_angle_atom_site_label_3
_geom_angle
C9 S1 C8 99.49(17)
C9 S1 C9' 37.4(4)
C8 S1 C9' 98.5(4)
C10' S2 C11 98.0(4)
C10' S2 C10 38.5(4)
C11 S2 C10 100.50(17)
C2 O1 C1 118.4(2)
C17 O2 C18 117.87(19)
C19 N1 C23 117.1(2)
O1 C1 C23 106.0(2)
O1 C2 C3 124.8(2)
O1 C2 C7 114.1(2)
C3 C2 C7 121.0(2)
C2 C3 C4 119.4(3)
C5 C4 C3 120.3(3)
C4 C5 C6 120.3(3)
C5 C6 C7 120.5(3)
C6 C7 C2 118.5(2)
C6 C7 C8 120.7(3)
C2 C7 C8 120.8(2)
C7 C8 S1 108.91(19)
C10 C9 S1 110.2(3)
C9 C10 S2 110.3(3)
C10' C9' S1 106.7(9)
C9' C10' S2 105.6(9)
C12 C11 S2 109.66(18)
C13 C12 C17 117.8(2)
C13 C12 C11 121.2(3)
C17 C12 C11 120.9(2)
C14 C13 C12 121.5(3)
C15 C14 C13 119.8(3)
C14 C15 C16 120.4(3)
C17 C16 C15 119.3(3)
O2 C17 C16 124.0(2)
O2 C17 C12 114.9(2)
C16 C17 C12 121.1(2)
O2 C18 C19 107.7(2)
N1 C19 C20 122.8(2)
N1 C19 C18 117.8(2)
C20 C19 C18 119.5(2)
C21 C20 C19 119.2(2)
C20 C21 C22 118.7(3)
C21 C22 C23 118.7(2)
N1 C23 C22 123.5(2)
N1 C23 C1 116.9(2)
C22 C23 C1 119.6(2)

loop_
_geom_bond_atom_site_label_1
_geom_bond_atom_site_label_2
_geom_bond_distance
S1 C9 1.820(4)
S1 C8 1.820(3)
S1 C9' 1.948(15)
S2 C10' 1.820(13)
S2 C11 1.820(3)
S2 C10 1.858(5)
O1 C2 1.369(3)
O1 C1 1.437(3)
O2 C17 1.370(3)
O2 C18 1.433(3)
N1 C19 1.341(3)
N1 C23 1.341(3)
C1 C23 1.506(3)
C2 C3 1.382(4)
C2 C7 1.403(4)
C3 C4 1.391(4)
C4 C5 1.376(4)
C5 C6 1.388(4)
C6 C7 1.393(4)
C7 C8 1.506(4)
C9 C10 1.514(6)
C9' C10' 1.527(18)
C11 C12 1.501(4)
C12 C13 1.393(4)
C12 C17 1.405(4)
C13 C14 1.387(4)
C14 C15 1.378(4)
C15 C16 1.395(4)
C16 C17 1.390(4)
C18 C19 1.501(4)
C19 C20 1.393(4)
C20 C21 1.374(4)
C21 C22 1.382(4)
C22 C23 1.386(4)
